data_4132095
loop_
_publ_author_name
'Connor, Bridget A.'
'Leppert, Linn'
'Smith, Matthew D.'
'Neaton, Jeffrey B.'
'Karunadasa, Hemamala I.'

_publ_section_title
;
 Layered Halide Double Perovskites: Dimensional Reduction of
 Cs<sub>2</sub>AgBiBr<sub>6</sub>.
;
_journal_issue 15
_journal_name_full 'Journal of the American Chemical Society'
_journal_page_first 5235
_journal_page_last 5240
_journal_paper_doi 10.1021/jacs.8b01543
_journal_volume 140
_journal_year 2018
_chemical_formula_moiety 'Ag Bi Br7 Cs, 2(C4 H12 N)'
_chemical_formula_sum 'C8 H24 Ag Bi Br7 Cs N2'
_chemical_formula_weight 1157.42
_chemical_name_systematic 'bis(butylammonium) cesium heptabromoargentobismuthate'
_space_group_crystal_system monoclinic
_space_group_IT_number 4
_space_group_name_Hall 'P 2yb'
_space_group_name_H-M_alt 'P 1 21 1'
_atom_sites_solution_hydrogens geom
_atom_sites_solution_primary dual
_audit_creation_date 2017-06-19
_audit_creation_method
;
Olex2 1.2
(compiled 2017.03.02 svn.r3394 for OlexSys, GUI svn.r5324)
;
_cell_angle_alpha 90
_cell_angle_beta 101.737(2)
_cell_angle_gamma 90
_cell_formula_units_Z 2
_cell_length_a 8.0140(4)
_cell_length_b 7.8357(3)
_cell_length_c 19.6573(9)
_cell_measurement_reflns_used 9915
_cell_measurement_temperature 100
_cell_measurement_theta_max 27.328
_cell_measurement_theta_min 2.515
_cell_volume 1208.58(9)
_computing_cell_refinement 'SAINT v8.34A (Bruker, 2013)'
_computing_data_collection 'Bruker APEX3 Bruker-AXS, Madison WI'
_computing_data_reduction 'SAINT v8.34A (Bruker, 2013)'
_computing_molecular_graphics 'Olex2 (Dolomanov et al., 2009)'
_computing_publication_material 'Olex2 (Dolomanov et al., 2009)'
_computing_structure_refinement 'ShelXL (Sheldrick, 2015)'
_computing_structure_solution 'ShelXT (Sheldrick, 2015)'
_diffrn_ambient_temperature 100
_diffrn_detector 'CCD area detector'
_diffrn_detector_area_resol_mean 10.42
_diffrn_detector_type 'PHOTON 100 Detector'
_diffrn_measured_fraction_theta_full 0.999
_diffrn_measured_fraction_theta_max 0.999
_diffrn_measurement_device_type 'Bruker D8 with PHOTON 100 detector'
_diffrn_measurement_method '\f and \w shutterless scans'
_diffrn_radiation_collimation '0.2 mm sinlge-pinhole'
_diffrn_radiation_monochromator 'silicon 111'
_diffrn_radiation_probe x-ray
_diffrn_radiation_type synchrotron
_diffrn_radiation_wavelength 0.6888
_diffrn_reflns_av_R_equivalents 0.0405
_diffrn_reflns_av_unetI/netI 0.0348
_diffrn_reflns_Laue_measured_fraction_full 0.999
_diffrn_reflns_Laue_measured_fraction_max 0.999
_diffrn_reflns_limit_h_max 10
_diffrn_reflns_limit_h_min -10
_diffrn_reflns_limit_k_max 10
_diffrn_reflns_limit_k_min -10
_diffrn_reflns_limit_l_max 26
_diffrn_reflns_limit_l_min -26
_diffrn_reflns_number 27592
_diffrn_reflns_point_group_measured_fraction_full 1.000
_diffrn_reflns_point_group_measured_fraction_max 0.999
_diffrn_reflns_theta_full 24.411
_diffrn_reflns_theta_max 27.337
_diffrn_reflns_theta_min 2.516
_diffrn_source
;
Advanced Light Source, station 11.3.1
;
_diffrn_source_type 'Bend magnet, Station 11.3.1, ALS, LBNL'
_diffrn_standards_number 0
_exptl_absorpt_coefficient_mu 19.444
_exptl_absorpt_correction_T_max 0.4304
_exptl_absorpt_correction_T_min 0.2127
_exptl_absorpt_correction_type multi-scan
_exptl_absorpt_process_details
;
SADABS-2014/5 (Bruker,2014/5) was used for absorption correction.
wR2(int) was 0.1455 before and 0.0627 after correction.
The Ratio of minimum to maximum transmission is 0.4942.
The \l/2 correction factor is Not present.
;
_exptl_crystal_colour 'clear yellow'
_exptl_crystal_colour_lustre clear
_exptl_crystal_colour_primary yellow
_exptl_crystal_density_diffrn 3.181
_exptl_crystal_description plate
_exptl_crystal_F_000 1032
_exptl_crystal_size_max 0.118
_exptl_crystal_size_mid 0.089
_exptl_crystal_size_min 0.012
_refine_diff_density_max 0.801
_refine_diff_density_min -1.650
_refine_diff_density_rms 0.189
_refine_ls_abs_structure_details
;
 Twinning involves inversion, so Flack parameter cannot be determined
;
_refine_ls_extinction_method none
_refine_ls_goodness_of_fit_ref 1.079
_refine_ls_hydrogen_treatment constr
_refine_ls_matrix_type full
_refine_ls_number_parameters 188
_refine_ls_number_reflns 5999
_refine_ls_number_restraints 1
_refine_ls_restrained_S_all 1.079
_refine_ls_R_factor_all 0.0236
_refine_ls_R_factor_gt 0.0224
_refine_ls_shift/su_max 0.001
_refine_ls_shift/su_mean 0.000
_refine_ls_structure_factor_coef Fsqd
_refine_ls_weighting_details 'w=1/[\s^2^(Fo^2^)+(0.0153P)^2^+3.2983P] where P=(Fo^2^+2Fc^2^)/3'
_refine_ls_weighting_scheme calc
_refine_ls_wR_factor_gt 0.0498
_refine_ls_wR_factor_ref 0.0503
_reflns_Friedel_coverage 0.867
_reflns_Friedel_fraction_full 1.000
_reflns_Friedel_fraction_max 1.000
_reflns_number_gt 5875
_reflns_number_total 5999
_reflns_threshold_expression 'I > 2\s(I)'
_cod_data_source_file ja8b01543_si_004.cif
_cod_data_source_block p21_c
_cod_database_code 4132095
_shelx_shelxl_version_number 2014/7
_shelx_space_group_comment
;
The symmetry employed for this shelxl refinement is uniquely defined
by the following loop, which should always be used as a source of
symmetry information in preference to the above space-group names.
They are only intended as comments.
;
_shelx_estimated_absorpt_t_max 0.800
_shelx_estimated_absorpt_t_min 0.207
_olex2_refinement_description
;
1. Twinned data refinement
 Scales: 0.345(12)
 0.166(7) 0.337(7) 0.152(7)
2. Fixed Uiso
 At 1.2 times of:
  All C(H,H) groups, All N(H,H,H) groups
 At 1.5 times of:
  All C(H,H,H) groups
3.a Secondary CH2 refined with riding coordinates:
 C1(H1A,H1B), C2(H2A,H2B), C3(H3A,H3B), C5(H5A,H5B), C6(H6A,H6B), C7(H7A,H7B)
3.b Idealised Me refined as rotating group:
 C4(H4A,H4B,H4C), N1(H1C,H1D,H1E), N2(H2C,H2D,H2E), C8(H8A,H8B,H8C)
;
_olex2_date_sample_data_collection 2016-06-29
_olex2_submission_original_sample_id P21_c
_olex2_submission_special_instructions 'No special instructions were received'

loop_
_space_group_symop_operation_xyz
'x, y, z'
'-x, y+1/2, -z'

loop_
_atom_site_label
_atom_site_type_symbol
_atom_site_fract_x
_atom_site_fract_y
_atom_site_fract_z
_atom_site_U_iso_or_equiv
_atom_site_adp_type
_atom_site_occupancy
_atom_site_site_symmetry_order
_atom_site_calc_flag
_atom_site_refinement_flags_posn
Bi1 Bi 0.32098(6) 0.98807(9) 0.64175(2) 0.01057(7) Uani 1 1 d .
Cs1 Cs 0.25673(9) 0.49457(12) 0.49936(3) 0.01828(10) Uani 1 1 d .
Ag1 Ag 0.83336(14) 0.49348(17) 0.66530(4) 0.02150(15) Uani 1 1 d .
Br5 Br 0.04584(18) 0.75252(17) 0.63117(11) 0.0175(3) Uani 1 1 d .
Br3 Br 0.55674(19) 0.71598(18) 0.64631(11) 0.0193(3) Uani 1 1 d .
Br4 Br 0.27149(12) 0.98782(19) 0.49864(4) 0.01734(18) Uani 1 1 d .
Br6 Br 0.35069(14) 0.95881(16) 0.79367(5) 0.0201(3) Uani 1 1 d .
Br2 Br 0.94856(15) 0.45558(16) 0.80201(6) 0.0255(3) Uani 1 1 d .
Br7 Br 0.08240(19) 1.25777(18) 0.63238(11) 0.0184(3) Uani 1 1 d .
Br1 Br 0.5889(2) 0.22516(15) 0.64749(11) 0.0184(4) Uani 1 1 d .
C1 C 0.4652(16) 0.4371(16) 0.8042(6) 0.025(3) Uani 1 1 d .
H1A H 0.5751 0.4780 0.7947 0.029 Uiso 1 1 calc R
H1B H 0.4545 0.3142 0.7924 0.029 Uiso 1 1 calc R
C2 C 0.4648(16) 0.4598(19) 0.8802(5) 0.027(3) Uani 1 1 d .
H2A H 0.3512 0.4287 0.8889 0.033 Uiso 1 1 calc R
H2B H 0.4856 0.5814 0.8929 0.033 Uiso 1 1 calc R
C3 C 0.5993(18) 0.351(2) 0.9257(7) 0.036(3) Uani 1 1 d .
H3A H 0.7111 0.3751 0.9137 0.043 Uiso 1 1 calc R
H3B H 0.5724 0.2295 0.9156 0.043 Uiso 1 1 calc R
C4 C 0.6129(18) 0.383(2) 1.0030(7) 0.041(4) Uani 1 1 d .
H4A H 0.6715 0.4911 1.0160 0.062 Uiso 1 1 calc GR
H4B H 0.6777 0.2895 1.0294 0.062 Uiso 1 1 calc GR
H4C H 0.4984 0.3870 1.0133 0.062 Uiso 1 1 calc GR
N1 N 0.3234(13) 0.5322(12) 0.7599(5) 0.024(2) Uani 1 1 d .
H1C H 0.3276 0.5167 0.7144 0.029 Uiso 1 1 calc GR
H1D H 0.3336 0.6453 0.7704 0.029 Uiso 1 1 calc GR
H1E H 0.2222 0.4928 0.7677 0.029 Uiso 1 1 calc GR
C5 C 0.8369(16) 0.9406(14) 0.8037(6) 0.023(3) Uani 1 1 d .
H5A H 0.8378 0.8184 0.7910 0.027 Uiso 1 1 calc R
H5B H 0.7166 0.9784 0.7952 0.027 Uiso 1 1 calc R
C6 C 0.9124(14) 0.9589(19) 0.8794(5) 0.026(3) Uani 1 1 d .
H6A H 0.9063 1.0799 0.8933 0.031 Uiso 1 1 calc R
H6B H 1.0340 0.9252 0.8882 0.031 Uiso 1 1 calc R
N2 N 0.9264(13) 1.0380(11) 0.7588(5) 0.023(2) Uani 1 1 d .
H2C H 0.8911 1.0031 0.7140 0.028 Uiso 1 1 calc GR
H2D H 1.0406 1.0206 0.7723 0.028 Uiso 1 1 calc GR
H2E H 0.9033 1.1511 0.7621 0.028 Uiso 1 1 calc GR
C7 C 0.8184(19) 0.8485(19) 0.9226(7) 0.034(3) Uani 1 1 d .
H7A H 0.8297 0.7271 0.9104 0.041 Uiso 1 1 calc R
H7B H 0.6957 0.8781 0.9119 0.041 Uiso 1 1 calc R
C8 C 0.8892(19) 0.874(3) 1.0007(6) 0.047(5) Uani 1 1 d .
H8A H 1.0102 0.8426 1.0115 0.071 Uiso 1 1 calc GR
H8B H 0.8263 0.8010 1.0273 0.071 Uiso 1 1 calc GR
H8C H 0.8764 0.9935 1.0130 0.071 Uiso 1 1 calc GR

loop_
_atom_site_aniso_label
_atom_site_aniso_U_11
_atom_site_aniso_U_22
_atom_site_aniso_U_33
_atom_site_aniso_U_23
_atom_site_aniso_U_13
_atom_site_aniso_U_12
Bi1 0.00995(14) 0.00953(11) 0.01231(12) 0.00031(19) 0.00248(19) 0.00005(15)
Cs1 0.0206(2) 0.0177(2) 0.0162(2) -0.0007(5) 0.0032(3) -0.0043(3)
Ag1 0.0152(3) 0.0164(3) 0.0329(3) 0.0027(6) 0.0049(4) 0.0002(4)
Br5 0.0134(6) 0.0143(6) 0.0235(8) 0.0028(5) 0.0008(5) -0.0048(5)
Br3 0.0169(7) 0.0175(7) 0.0231(9) -0.0010(6) 0.0026(6) 0.0085(6)
Br4 0.0188(5) 0.0191(4) 0.0133(3) 0.0007(9) 0.0014(4) -0.0008(5)
Br6 0.0184(5) 0.0253(8) 0.0165(5) -0.0003(4) 0.0032(4) 0.0005(4)
Br2 0.0208(5) 0.0286(8) 0.0276(6) -0.0016(5) 0.0064(4) -0.0008(4)
Br7 0.0184(6) 0.0148(6) 0.0233(9) 0.0023(5) 0.0076(6) 0.0056(5)
Br1 0.0185(7) 0.0165(7) 0.0202(8) -0.0004(5) 0.0041(5) -0.0081(6)
C1 0.025(6) 0.030(7) 0.019(6) -0.001(5) 0.005(5) 0.007(5)
C2 0.021(7) 0.039(9) 0.019(5) -0.006(5) -0.001(4) 0.007(7)
C3 0.029(7) 0.055(9) 0.022(7) 0.011(6) -0.002(6) -0.001(7)
C4 0.031(8) 0.063(11) 0.030(8) 0.011(7) 0.007(6) 0.003(7)
N1 0.025(5) 0.034(6) 0.013(4) 0.005(4) -0.001(4) 0.003(4)
C5 0.026(6) 0.015(5) 0.028(6) 0.001(4) 0.008(5) 0.000(4)
C6 0.014(6) 0.042(10) 0.024(5) 0.007(5) 0.007(4) -0.003(6)
N2 0.025(6) 0.024(5) 0.023(5) 0.000(3) 0.011(4) 0.009(4)
C7 0.033(8) 0.047(8) 0.024(7) 0.012(6) 0.007(6) 0.004(7)
C8 0.033(8) 0.095(15) 0.014(7) 0.015(7) 0.006(6) 0.002(9)

loop_
_atom_type_symbol
_atom_type_description
_atom_type_scat_dispersion_real
_atom_type_scat_dispersion_imag
_atom_type_scat_source
C C 0.0030 0.0020 'Calculated using XDISP in WinGX (Farrugia, 1999)'
H H 0.0000 0.0000 'Calculated using XDISP in WinGX (Farrugia, 1999)'
Ag Ag -0.9440 1.0460 'Calculated using XDISP in WinGX (Farrugia, 1999)'
Bi Bi -3.3340 10.1060 'Calculated using XDISP in WinGX (Farrugia, 1999)'
Br Br -0.1850 2.3450 'Calculated using XDISP in WinGX (Farrugia, 1999)'
Cs Cs -0.3730 2.0170 'Calculated using XDISP in WinGX (Farrugia, 1999)'
N N 0.0060 0.0030 'Calculated using XDISP in WinGX (Farrugia, 1999)'

loop_
_geom_angle_atom_site_label_1
_geom_angle_atom_site_label_2
_geom_angle_atom_site_label_3
_geom_angle
_geom_angle_site_symmetry_1
_geom_angle_site_symmetry_3
Br5 Bi1 Br6 85.73(5) . .
Br3 Bi1 Br5 90.92(5) . .
Br3 Bi1 Br6 89.63(5) . .
Br4 Bi1 Br5 88.66(5) . .
Br4 Bi1 Br3 89.33(5) . .
Br4 Bi1 Br6 174.28(5) . .
Br4 Bi1 Br7 88.80(5) . .
Br4 Bi1 Br1 89.52(5) . 1_565
Br7 Bi1 Br5 88.65(6) . .
Br7 Bi1 Br3 178.10(7) . .
Br7 Bi1 Br6 92.19(5) . .
Br1 Bi1 Br5 178.02(7) 1_565 .
Br1 Bi1 Br3 89.83(5) 1_565 .
Br1 Bi1 Br6 96.10(5) 1_565 .
Br1 Bi1 Br7 90.54(5) 1_565 .
Br5 Ag1 Br7 85.91(6) 1_655 1_645
Br5 Ag1 Br1 159.60(8) 1_655 .
Br3 Ag1 Br5 91.16(6) . 1_655
Br3 Ag1 Br7 159.70(8) . 1_645
Br3 Ag1 Br1 86.37(6) . .
Br2 Ag1 Br5 102.56(6) . 1_655
Br2 Ag1 Br3 107.87(6) . .
Br2 Ag1 Br7 92.36(5) . 1_645
Br2 Ag1 Br1 97.46(6) . .
Br1 Ag1 Br7 89.41(6) . 1_645
Ag1 Br5 Bi1 160.97(8) 1_455 .
Ag1 Br3 Bi1 168.85(7) . .
Bi1 Br4 Ag1 172.95(4) . 2_656
Bi1 Br7 Ag1 162.07(8) . 1_465
Bi1 Br1 Ag1 171.68(8) 1_545 .
H1A C1 H1B 108.0 . .
C2 C1 H1A 109.3 . .
C2 C1 H1B 109.3 . .
N1 C1 H1A 109.3 . .
N1 C1 H1B 109.3 . .
N1 C1 C2 111.5(10) . .
C1 C2 H2A 109.2 . .
C1 C2 H2B 109.2 . .
C1 C2 C3 112.0(11) . .
H2A C2 H2B 107.9 . .
C3 C2 H2A 109.2 . .
C3 C2 H2B 109.2 . .
C2 C3 H3A 108.9 . .
C2 C3 H3B 108.9 . .
C2 C3 C4 113.5(12) . .
H3A C3 H3B 107.7 . .
C4 C3 H3A 108.9 . .
C4 C3 H3B 108.9 . .
C3 C4 H4A 109.5 . .
C3 C4 H4B 109.5 . .
C3 C4 H4C 109.5 . .
H4A C4 H4B 109.5 . .
H4A C4 H4C 109.5 . .
H4B C4 H4C 109.5 . .
C1 N1 H1C 109.5 . .
C1 N1 H1D 109.5 . .
C1 N1 H1E 109.5 . .
H1C N1 H1D 109.5 . .
H1C N1 H1E 109.5 . .
H1D N1 H1E 109.5 . .
H5A C5 H5B 107.7 . .
C6 C5 H5A 108.8 . .
C6 C5 H5B 108.8 . .
N2 C5 H5A 108.8 . .
N2 C5 H5B 108.8 . .
N2 C5 C6 113.7(10) . .
C5 C6 H6A 109.5 . .
C5 C6 H6B 109.5 . .
C5 C6 C7 110.9(11) . .
H6A C6 H6B 108.1 . .
C7 C6 H6A 109.5 . .
C7 C6 H6B 109.5 . .
C5 N2 H2C 109.5 . .
C5 N2 H2D 109.5 . .
C5 N2 H2E 109.5 . .
H2C N2 H2D 109.5 . .
H2C N2 H2E 109.5 . .
H2D N2 H2E 109.5 . .
C6 C7 H7A 109.4 . .
C6 C7 H7B 109.4 . .
C6 C7 C8 111.2(12) . .
H7A C7 H7B 108.0 . .
C8 C7 H7A 109.4 . .
C8 C7 H7B 109.4 . .
C7 C8 H8A 109.5 . .
C7 C8 H8B 109.5 . .
C7 C8 H8C 109.5 . .
H8A C8 H8B 109.5 . .
H8A C8 H8C 109.5 . .
H8B C8 H8C 109.5 . .

loop_
_geom_bond_atom_site_label_1
_geom_bond_atom_site_label_2
_geom_bond_distance
_geom_bond_site_symmetry_2
Bi1 Br5 2.8505(14) .
Bi1 Br3 2.8380(15) .
Bi1 Br4 2.7598(9) .
Bi1 Br6 2.9561(11) .
Bi1 Br7 2.8306(15) .
Bi1 Br1 2.8241(15) 1_565
Ag1 Br5 2.8167(18) 1_655
Ag1 Br3 2.7851(18) .
Ag1 Br2 2.6745(14) .
Ag1 Br7 2.8877(18) 1_645
Ag1 Br1 2.8464(18) .
Br5 Ag1 2.8168(18) 1_455
Br4 Ag1 3.1610(11) 2_656
Br7 Ag1 2.8877(18) 1_465
Br1 Bi1 2.8241(14) 1_545
C1 H1A 0.9900 .
C1 H1B 0.9900 .
C1 C2 1.505(15) .
C1 N1 1.484(14) .
C2 H2A 0.9900 .
C2 H2B 0.9900 .
C2 C3 1.514(18) .
C3 H3A 0.9900 .
C3 H3B 0.9900 .
C3 C4 1.520(19) .
C4 H4A 0.9800 .
C4 H4B 0.9800 .
C4 H4C 0.9800 .
N1 H1C 0.9100 .
N1 H1D 0.9100 .
N1 H1E 0.9100 .
C5 H5A 0.9900 .
C5 H5B 0.9900 .
C5 C6 1.495(15) .
C5 N2 1.461(14) .
C6 H6A 0.9900 .
C6 H6B 0.9900 .
C6 C7 1.516(17) .
N2 H2C 0.9100 .
N2 H2D 0.9100 .
N2 H2E 0.9100 .
C7 H7A 0.9900 .
C7 H7B 0.9900 .
C7 C8 1.537(18) .
C8 H8A 0.9800 .
C8 H8B 0.9800 .
C8 H8C 0.9800 .

loop_
_twin_individual_id
_twin_individual_mass_fraction_refined
1 0.345(12)
2 0.166(7)
3 0.337(7)
4 0.152(7)
